data_7013778
loop_
_publ_author_name
'Lee, Ching K.'
'Hsu, Kuang-Mei'
'Tsai, Chun-Hsien'
'Lai, Chung K.'
'Lin, Ivan J. B.'

_publ_section_title
;
 Liquid crystals of silver complexes derived from simple
 1-alkylimidazoles.
;
_journal_issue 8
_journal_name_full 'Dalton transactions (Cambridge, England : 2003)'
_journal_page_first 1120
_journal_page_last 1126
_journal_paper_doi 10.1039/b314367h
_journal_year 2004
_chemical_formula_moiety '[Ag(C16-bim)2(NO3)]'
_chemical_formula_sum 'C46 H76 Ag N5 O3'
_chemical_formula_weight 854.99
_chemical_name_systematic
;
?
;
_space_group_IT_number 15
_symmetry_cell_setting monoclinic
_symmetry_space_group_name_Hall '-C 2yc'
_symmetry_space_group_name_H-M 'C 1 2/c 1'
_atom_sites_solution_hydrogens geom
_atom_sites_solution_primary direct
_atom_sites_solution_secondary difmap
_audit_creation_method SHELXL-97
_cell_angle_alpha 90.00
_cell_angle_beta 103.23(3)
_cell_angle_gamma 90.00
_cell_formula_units_Z 4
_cell_length_a 41.592(8)
_cell_length_b 8.7170(17)
_cell_length_c 13.483(3)
_cell_measurement_reflns_used 20
_cell_measurement_temperature 293(2)
_cell_measurement_theta_max 12.53
_cell_measurement_theta_min 10.04
_cell_volume 4758.6(18)
_computing_cell_refinement 'Bruker XSCANS'
_computing_data_collection 'Bruker XSCANS'
_computing_data_reduction 'Bruker SHELXTL'
_computing_molecular_graphics 'Bruker SHELXTL'
_computing_publication_material 'Bruker SHELXTL'
_computing_structure_refinement 'Bruker SHELXTL'
_computing_structure_solution 'Bruker SHELXTL'
_diffrn_ambient_temperature 293(2)
_diffrn_measured_fraction_theta_full 1.000
_diffrn_measured_fraction_theta_max 1.000
_diffrn_measurement_device_type 'Bruker P4'
_diffrn_measurement_method '\w scans'
_diffrn_radiation_monochromator graphite
_diffrn_radiation_source 'fine-focus sealed tube'
_diffrn_radiation_type MoK\a
_diffrn_radiation_wavelength 0.71073
_diffrn_reflns_av_R_equivalents 0.0381
_diffrn_reflns_av_sigmaI/netI 0.0713
_diffrn_reflns_limit_h_max 49
_diffrn_reflns_limit_h_min -1
_diffrn_reflns_limit_k_max 10
_diffrn_reflns_limit_k_min -1
_diffrn_reflns_limit_l_max 15
_diffrn_reflns_limit_l_min -16
_diffrn_reflns_number 5006
_diffrn_reflns_theta_full 25.00
_diffrn_reflns_theta_max 25.00
_diffrn_reflns_theta_min 2.01
_diffrn_standards_decay_% 8.71
_diffrn_standards_interval_count 97
_diffrn_standards_number 3
_exptl_absorpt_coefficient_mu 0.465
_exptl_absorpt_correction_T_max 0.290
_exptl_absorpt_correction_T_min 0.321
_exptl_absorpt_correction_type empirical
_exptl_crystal_colour colorless
_exptl_crystal_density_diffrn 1.193
_exptl_crystal_density_method 'not measured'
_exptl_crystal_description column
_exptl_crystal_F_000 1832
_exptl_crystal_size_max 0.4
_exptl_crystal_size_mid 0.2
_exptl_crystal_size_min 0.2
_refine_diff_density_max 0.689
_refine_diff_density_min -0.304
_refine_diff_density_rms 0.059
_refine_ls_extinction_method none
_refine_ls_goodness_of_fit_ref 1.036
_refine_ls_hydrogen_treatment mixed
_refine_ls_matrix_type full
_refine_ls_number_parameters 250
_refine_ls_number_reflns 4191
_refine_ls_number_restraints 0
_refine_ls_restrained_S_all 1.036
_refine_ls_R_factor_all 0.1128
_refine_ls_R_factor_gt 0.0605
_refine_ls_shift/su_max 0.000
_refine_ls_shift/su_mean 0.000
_refine_ls_structure_factor_coef Fsqd
_refine_ls_weighting_details 'calc w=1/[\s^2^(Fo^2^)+(0.0500P)^2^+4.7000P] where P=(Fo^2^+2Fc^2^)/3'
_refine_ls_weighting_scheme calc
_refine_ls_wR_factor_gt 0.1239
_refine_ls_wR_factor_ref 0.1449
_reflns_number_gt 2541
_reflns_number_total 4191
_reflns_threshold_expression >2sigma(I)
_cod_data_source_file b314367h.txt
_cod_data_source_block '[Ag(C16-bim)2(NO3)]'
_cod_depositor_comments
;
The following automatic conversions were performed:
'_symmetry_cell_setting' value 'Monoclinic' changed to 'monoclinic'
according to '/home/saulius/struct/CIF-dictionaries/cif_core.dic'
dictionary named 'cif_core.dic' version 2.4.1 from 2010-06-29.

Automatic conversion script
Id: cif_fix_enum 1527 2010-12-29 10:47:43Z saulius 
;
_cod_original_cell_volume 4758.6(16)
_cod_original_sg_symbol_H-M C2/c
_cod_database_code 7013778

loop_
_symmetry_equiv_pos_as_xyz
'x, y, z'
'-x, y, -z+1/2'
'x+1/2, y+1/2, z'
'-x+1/2, y+1/2, -z+1/2'
'-x, -y, -z'
'x, -y, z-1/2'
'-x+1/2, -y+1/2, -z'
'x+1/2, -y+1/2, z-1/2'

loop_
_atom_site_label
_atom_site_type_symbol
_atom_site_fract_x
_atom_site_fract_y
_atom_site_fract_z
_atom_site_U_iso_or_equiv
_atom_site_adp_type
_atom_site_occupancy
_atom_site_symmetry_multiplicity
_atom_site_calc_flag
_atom_site_refinement_flags
_atom_site_disorder_assembly
_atom_site_disorder_group
Ag1 Ag 0.5000 0.57489(8) 0.7500 0.0711(3) Uani 1 2 d S . .
N1 N 0.52658(9) 0.4736(5) 0.6428(3) 0.0550(10) Uani 1 1 d . . .
N2 N 0.54571(9) 0.2844(5) 0.5608(3) 0.0571(10) Uani 1 1 d . . .
N3 N 0.5000 0.9283(10) 0.7500 0.089(2) Uani 1 2 d S . .
O1 O 0.47601(18) 0.8527(9) 0.7305(6) 0.197(3) Uani 1 1 d . . .
O2 O 0.5000 1.0584(10) 0.7500 0.199(5) Uani 1 2 d S . .
C1 C 0.53082(12) 0.3265(6) 0.6366(3) 0.0596(12) Uani 1 1 d . . .
H1A H 0.5243 0.2563 0.6800 0.072 Uiso 1 1 calc R . .
C2 C 0.53901(10) 0.5364(5) 0.5650(3) 0.0504(12) Uani 1 1 d . . .
C3 C 0.54105(12) 0.6873(6) 0.5350(3) 0.0629(13) Uani 1 1 d . . .
H3A H 0.5332 0.7675 0.5685 0.075 Uiso 1 1 calc R . .
C4 C 0.55506(13) 0.7136(7) 0.4538(4) 0.0770(16) Uani 1 1 d . . .
H4A H 0.5565 0.8139 0.4318 0.092 Uiso 1 1 calc R . .
C5 C 0.56706(13) 0.5965(8) 0.4038(4) 0.0757(16) Uani 1 1 d . . .
H5A H 0.5765 0.6202 0.3495 0.091 Uiso 1 1 calc R . .
C6 C 0.56543(11) 0.4475(7) 0.4317(3) 0.0650(13) Uani 1 1 d . . .
H6A H 0.5733 0.3683 0.3974 0.078 Uiso 1 1 calc R . .
C7 C 0.55141(10) 0.4198(6) 0.5144(3) 0.0530(11) Uani 1 1 d . . .
C8 C 0.55646(14) 0.1305(6) 0.5420(4) 0.0748(15) Uani 1 1 d . . .
H8A H 0.5524 0.1135 0.4691 0.090 Uiso 1 1 calc R . .
H8B H 0.5435 0.0563 0.5698 0.090 Uiso 1 1 calc R . .
C9 C 0.59291(13) 0.1045(6) 0.5892(4) 0.0797(16) Uani 1 1 d . . .
H9A H 0.5993 0.0047 0.5682 0.096 Uiso 1 1 calc R . .
H9B H 0.6057 0.1813 0.5633 0.096 Uiso 1 1 calc R . .
C10 C 0.60113(13) 0.1120(7) 0.7043(4) 0.0869(18) Uani 1 1 d . . .
H10A H 0.5928 0.2080 0.7246 0.104 Uiso 1 1 calc R . .
H10B H 0.5895 0.0296 0.7296 0.104 Uiso 1 1 calc R . .
C11 C 0.63705(13) 0.1005(7) 0.7547(4) 0.0834(17) Uani 1 1 d . . .
H11A H 0.6488 0.1828 0.7299 0.100 Uiso 1 1 calc R . .
H11B H 0.6456 0.0041 0.7354 0.100 Uiso 1 1 calc R . .
C12 C 0.64386(13) 0.1093(8) 0.8694(4) 0.0875(18) Uani 1 1 d . . .
H12A H 0.6339 0.2025 0.8881 0.105 Uiso 1 1 calc R . .
H12B H 0.6331 0.0233 0.8940 0.105 Uiso 1 1 calc R . .
C13 C 0.67978(13) 0.1080(8) 0.9229(4) 0.0903(19) Uani 1 1 d . . .
H13A H 0.6905 0.1950 0.8994 0.108 Uiso 1 1 calc R . .
H13B H 0.6898 0.0157 0.9034 0.108 Uiso 1 1 calc R . .
C14 C 0.68642(13) 0.1141(8) 1.0379(4) 0.0901(19) Uani 1 1 d . . .
H14A H 0.6761 0.2058 1.0570 0.108 Uiso 1 1 calc R . .
H14B H 0.6757 0.0266 1.0611 0.108 Uiso 1 1 calc R . .
C15 C 0.72199(13) 0.1143(8) 1.0934(4) 0.0930(19) Uani 1 1 d . . .
H15A H 0.7325 0.0241 1.0727 0.112 Uiso 1 1 calc R . .
H15B H 0.7325 0.2034 1.0716 0.112 Uiso 1 1 calc R . .
C16 C 0.72861(13) 0.1159(8) 1.2064(4) 0.0924(19) Uani 1 1 d . . .
H16A H 0.7179 0.2058 1.2266 0.111 Uiso 1 1 calc R . .
H16B H 0.7180 0.0267 1.2277 0.111 Uiso 1 1 calc R . .
C17 C 0.76361(14) 0.1166(9) 1.2638(4) 0.098(2) Uani 1 1 d . . .
H17A H 0.7744 0.0279 1.2427 0.118 Uiso 1 1 calc R . .
H17B H 0.7741 0.2071 1.2439 0.118 Uiso 1 1 calc R . .
C18 C 0.76980(13) 0.1148(8) 1.3766(4) 0.096(2) Uani 1 1 d . . .
H18A H 0.7587 0.2030 1.3973 0.115 Uiso 1 1 calc R . .
H18B H 0.7593 0.0240 1.3962 0.115 Uiso 1 1 calc R . .
C19 C 0.80449(14) 0.1166(8) 1.4360(4) 0.094(2) Uani 1 1 d . . .
H19A H 0.8158 0.0296 1.4146 0.113 Uiso 1 1 calc R . .
H19B H 0.8149 0.2087 1.4179 0.113 Uiso 1 1 calc R . .
C20 C 0.81001(14) 0.1116(8) 1.5481(4) 0.098(2) Uani 1 1 d . . .
H20A H 0.7997 0.0189 1.5657 0.118 Uiso 1 1 calc R . .
H20B H 0.7983 0.1976 1.5689 0.118 Uiso 1 1 calc R . .
C21 C 0.84425(14) 0.1152(8) 1.6104(4) 0.098(2) Uani 1 1 d . . .
H21A H 0.8546 0.2085 1.5941 0.117 Uiso 1 1 calc R . .
H21B H 0.8562 0.0296 1.5899 0.117 Uiso 1 1 calc R . .
C22 C 0.84850(16) 0.1083(10) 1.7230(4) 0.125(3) Uani 1 1 d . . .
H22A H 0.8360 0.1922 1.7426 0.150 Uiso 1 1 calc R . .
H22B H 0.8384 0.0138 1.7388 0.150 Uiso 1 1 calc R . .
C23 C 0.88138(16) 0.1149(10) 1.7871(5) 0.139(3) Uani 1 1 d . . .
H23A H 0.8802 0.1070 1.8573 0.208 Uiso 1 1 calc R . .
H23B H 0.8915 0.2105 1.7764 0.208 Uiso 1 1 calc R . .
H23C H 0.8943 0.0315 1.7704 0.208 Uiso 1 1 calc R . .

loop_
_atom_site_aniso_label
_atom_site_aniso_U_11
_atom_site_aniso_U_22
_atom_site_aniso_U_33
_atom_site_aniso_U_23
_atom_site_aniso_U_13
_atom_site_aniso_U_12
Ag1 0.0755(4) 0.0781(5) 0.0680(4) 0.000 0.0334(3) 0.000
N1 0.050(2) 0.063(3) 0.053(2) 0.0025(19) 0.0149(18) 0.001(2)
N2 0.056(2) 0.063(3) 0.051(2) -0.008(2) 0.0078(18) 0.007(2)
N3 0.113(6) 0.046(5) 0.112(5) 0.000 0.037(5) 0.000
O1 0.181(6) 0.150(6) 0.238(8) 0.016(6) 0.003(6) -0.036(5)
O2 0.298(13) 0.060(5) 0.300(12) 0.000 0.193(11) 0.000
C1 0.059(3) 0.064(4) 0.055(3) 0.006(3) 0.012(2) 0.000(3)
C2 0.042(2) 0.062(3) 0.046(2) 0.001(2) 0.008(2) 0.002(2)
C3 0.065(3) 0.068(4) 0.054(3) -0.001(3) 0.011(2) -0.003(3)
C4 0.086(4) 0.079(4) 0.064(3) 0.011(3) 0.012(3) -0.015(3)
C5 0.073(3) 0.104(5) 0.053(3) 0.004(3) 0.018(3) -0.017(4)
C6 0.055(3) 0.086(4) 0.056(3) -0.013(3) 0.016(2) 0.005(3)
C7 0.045(2) 0.062(3) 0.049(2) 0.002(3) 0.004(2) 0.000(3)
C8 0.089(4) 0.060(3) 0.069(3) -0.006(3) 0.004(3) 0.011(3)
C9 0.085(4) 0.081(4) 0.071(3) -0.012(3) 0.012(3) 0.026(3)
C10 0.081(4) 0.107(5) 0.067(3) -0.002(3) 0.006(3) 0.028(4)
C11 0.078(4) 0.105(5) 0.065(3) -0.001(3) 0.013(3) 0.021(4)
C12 0.075(4) 0.117(5) 0.068(3) 0.003(3) 0.013(3) 0.017(4)
C13 0.079(4) 0.121(5) 0.071(3) 0.008(3) 0.017(3) 0.012(4)
C14 0.075(4) 0.128(6) 0.066(3) 0.006(3) 0.012(3) 0.018(4)
C15 0.074(4) 0.131(6) 0.074(4) 0.009(4) 0.018(3) 0.011(4)
C16 0.076(4) 0.133(6) 0.067(3) 0.004(4) 0.013(3) 0.014(4)
C17 0.074(4) 0.143(6) 0.075(4) 0.006(4) 0.013(3) 0.009(4)
C18 0.067(4) 0.146(6) 0.072(4) 0.004(4) 0.012(3) 0.009(4)
C19 0.075(4) 0.126(6) 0.079(4) -0.001(4) 0.014(3) 0.006(4)
C20 0.074(4) 0.145(6) 0.072(4) -0.001(4) 0.011(3) 0.004(4)
C21 0.070(4) 0.135(6) 0.084(4) -0.003(4) 0.008(3) 0.002(4)
C22 0.088(5) 0.199(9) 0.081(4) -0.010(5) 0.007(4) 0.016(5)
C23 0.092(5) 0.201(9) 0.109(5) -0.019(6) -0.006(4) 0.026(6)

loop_
_atom_type_symbol
_atom_type_description
_atom_type_scat_dispersion_real
_atom_type_scat_dispersion_imag
_atom_type_scat_source
C C 0.0033 0.0016 'International Tables Vol C Tables 4.2.6.8 and 6.1.1.4'
H H 0.0000 0.0000 'International Tables Vol C Tables 4.2.6.8 and 6.1.1.4'
N N 0.0061 0.0033 'International Tables Vol C Tables 4.2.6.8 and 6.1.1.4'
O O 0.0106 0.0060 'International Tables Vol C Tables 4.2.6.8 and 6.1.1.4'
Ag Ag -0.8971 1.1015 'International Tables Vol C Tables 4.2.6.8 and 6.1.1.4'

loop_
_geom_angle_atom_site_label_1
_geom_angle_atom_site_label_2
_geom_angle_atom_site_label_3
_geom_angle
_geom_angle_site_symmetry_1
_geom_angle_site_symmetry_3
_geom_angle_publ_flag
N1 Ag1 N1 132.6(2) 2_656 . ?
C1 N1 C2 105.1(4) . . ?
C1 N1 Ag1 122.4(3) . . ?
C2 N1 Ag1 132.2(3) . . ?
C1 N2 C7 105.3(4) . . ?
C1 N2 C8 126.1(4) . . ?
C7 N2 C8 128.2(4) . . ?
O2 N3 O1 124.1(5) . . ?
O2 N3 O1 124.1(5) . 2_656 ?
O1 N3 O1 111.7(11) . 2_656 ?
N1 C1 N2 114.0(5) . . ?
N1 C2 C3 131.0(4) . . ?
N1 C2 C7 109.2(4) . . ?
C3 C2 C7 119.8(4) . . ?
C4 C3 C2 117.2(5) . . ?
C3 C4 C5 122.3(5) . . ?
C6 C5 C4 121.8(5) . . ?
C5 C6 C7 116.4(5) . . ?
N2 C7 C2 106.4(4) . . ?
N2 C7 C6 131.1(5) . . ?
C2 C7 C6 122.5(5) . . ?
N2 C8 C9 112.4(4) . . ?
C10 C9 C8 113.1(4) . . ?
C11 C10 C9 115.5(5) . . ?
C10 C11 C12 113.3(4) . . ?
C13 C12 C11 115.1(5) . . ?
C12 C13 C14 114.8(5) . . ?
C15 C14 C13 116.1(5) . . ?
C16 C15 C14 116.3(5) . . ?
C17 C16 C15 117.7(5) . . ?
C18 C17 C16 117.0(5) . . ?
C19 C18 C17 118.3(5) . . ?
C20 C19 C18 117.2(5) . . ?
C19 C20 C21 119.0(5) . . ?
C20 C21 C22 116.9(5) . . ?
C23 C22 C21 119.0(6) . . ?

loop_
_geom_bond_atom_site_label_1
_geom_bond_atom_site_label_2
_geom_bond_distance
_geom_bond_site_symmetry_2
_geom_bond_publ_flag
Ag1 N1 2.196(4) 2_656 ?
Ag1 N1 2.196(4) . ?
N1 C1 1.299(6) . ?
N1 C2 1.384(5) . ?
N2 C1 1.362(6) . ?
N2 C7 1.380(6) . ?
N2 C8 1.455(6) . ?
N3 O2 1.134(9) . ?
N3 O1 1.174(7) . ?
N3 O1 1.174(7) 2_656 ?
C2 C3 1.385(7) . ?
C2 C7 1.388(6) . ?
C3 C4 1.372(7) . ?
C4 C5 1.378(7) . ?
C5 C6 1.358(7) . ?
C6 C7 1.393(6) . ?
C8 C9 1.521(7) . ?
C9 C10 1.512(7) . ?
C10 C11 1.496(7) . ?
C11 C12 1.510(7) . ?
C12 C13 1.503(7) . ?
C13 C14 1.512(7) . ?
C14 C15 1.497(7) . ?
C15 C16 1.485(7) . ?
C16 C17 1.484(7) . ?
C17 C18 1.483(7) . ?
C18 C19 1.481(7) . ?
C19 C20 1.476(7) . ?
C20 C21 1.479(7) . ?
C21 C22 1.489(8) . ?
C22 C23 1.442(8) . ?
